data_7042082
loop_
_publ_author_name
'Pop, Alexandra'
'Bellini, Cl\'ement'
'\,Suteu, R\(azvan'
'Dorcet, Vincent'
'Roisnel, Thierry'
'Carpentier, Jean-Fran\,cois'
'Silvestru, Anca'
'Sarazin, Yann'

_publ_section_title
;
 Cadmium complexes bearing (Me2)N^E^O(-) (E = S, Se)
 organochalcogenoalkoxides and their zinc and mercury analogues.
;
_journal_issue 10
_journal_name_full 'Dalton transactions (Cambridge, England : 2003)'
_journal_page_first 3179
_journal_page_last 3191
_journal_paper_doi 10.1039/c7dt00279c
_journal_volume 46
_journal_year 2017
_chemical_compound_source 'synthesis as described'
_chemical_formula_moiety 'C38 H76 Cd2 N4 O2 Se2 Si4 '
_chemical_formula_sum 'C38 H76 Cd2 N4 O2 Se2 Si4'
_chemical_formula_weight 1116.13
_chemical_name_systematic
;
 ?
;
_space_group_IT_number 2
_symmetry_cell_setting triclinic
_symmetry_Int_Tables_number 2
_symmetry_space_group_name_Hall '-P 1'
_symmetry_space_group_name_H-M 'P -1'
_atom_sites_solution_hydrogens geom
_atom_sites_solution_primary direct
_atom_sites_solution_secondary difmap
_audit_conform_dict_location ftp://ftp.iucr.org/pub/cif_core.dic
_audit_conform_dict_name cif_core.dic
_audit_conform_dict_version 2.4
_audit_creation_date 2014-11-07T14:30:28-00:00
_audit_creation_method 'WinGX routine CIF_UPDATE'
_audit_update_record
;
2016-11-22 deposited with the CCDC.
2017-02-13 downloaded from the CCDC.
;
_cell_angle_alpha 71.041(4)
_cell_angle_beta 70.219(4)
_cell_angle_gamma 69.424(4)
_cell_formula_units_Z 1
_cell_length_a 9.2472(9)
_cell_length_b 12.5669(10)
_cell_length_c 13.1946(14)
_cell_measurement_reflns_used 4765
_cell_measurement_temperature 150(2)
_cell_measurement_theta_max 25.19
_cell_measurement_theta_min 2.43
_cell_measurement_wavelength 0.71073
_cell_volume 1313.4(2)
_computing_cell_refinement 'Bruker APEX2 (Bruker, 2006)'
_computing_data_collection 'Bruker APEX2 (Bruker, 2006)'
_computing_data_reduction 'Bruker APEX2 (Bruker, 2006)'
_computing_molecular_graphics 'Ortep-3 for Windows (Farrugia, 1997)'
_computing_publication_material
;
           WinGX publication routines (Farrugia, 2012),
           CRYSCALc (T. Roisnel, local program)
;
_computing_structure_refinement 'SHELXL-97 (Sheldrick, 1997)'
_computing_structure_solution 'SIR97 (Altomare et al., 1999)'
_diffrn_ambient_temperature 150(2)
_diffrn_detector 'CCD plate'
_diffrn_measured_fraction_theta_full 0.985
_diffrn_measured_fraction_theta_max 0.985
_diffrn_measurement_device_type 'APEXII, Bruker-AXS'
_diffrn_measurement_method 'CCD rotation images, thin slices'
_diffrn_radiation_monochromator graphite
_diffrn_radiation_probe x-ray
_diffrn_radiation_type MoK\a
_diffrn_radiation_wavelength 0.71073
_diffrn_reflns_av_R_equivalents 0.0631
_diffrn_reflns_av_unetI/netI 0.069
_diffrn_reflns_limit_h_max 12
_diffrn_reflns_limit_h_min -12
_diffrn_reflns_limit_k_max 16
_diffrn_reflns_limit_k_min -15
_diffrn_reflns_limit_l_max 17
_diffrn_reflns_limit_l_min -17
_diffrn_reflns_number 16970
_diffrn_reflns_theta_full 27.48
_diffrn_reflns_theta_max 27.48
_diffrn_reflns_theta_min 3.29
_exptl_absorpt_coefficient_mu 2.318
_exptl_absorpt_correction_T_max 0.793
_exptl_absorpt_correction_T_min 0.694
_exptl_absorpt_correction_type multi-scan
_exptl_absorpt_process_details
;
  [Sheldrick, G.M. (2002). SADABS Bruker AXS Inc., Madison, Wisconsin, USA]
;
_exptl_crystal_colour colourless
_exptl_crystal_density_diffrn 1.411
_exptl_crystal_density_method 'not measured'
_exptl_crystal_description prism
_exptl_crystal_F_000 568
_exptl_crystal_size_max 0.3
_exptl_crystal_size_mid 0.15
_exptl_crystal_size_min 0.1
_refine_diff_density_max 0.483
_refine_diff_density_min -0.391
_refine_diff_density_rms 0.099
_refine_ls_extinction_method none
_refine_ls_goodness_of_fit_ref 1.018
_refine_ls_hydrogen_treatment constr
_refine_ls_matrix_type full
_refine_ls_number_parameters 245
_refine_ls_number_reflns 5927
_refine_ls_number_restraints 0
_refine_ls_restrained_S_all 1.018
_refine_ls_R_factor_all 0.0498
_refine_ls_R_factor_gt 0.037
_refine_ls_shift/su_max 0.014
_refine_ls_shift/su_mean 0.002
_refine_ls_structure_factor_coef Fsqd
_refine_ls_weighting_details 'calc w=1/[\s^2^(Fo^2^)+(0.0209P)^2^+0.0000P] where P=(Fo^2^+2Fc^2^)/3'
_refine_ls_weighting_scheme calc
_refine_ls_wR_factor_gt 0.0796
_refine_ls_wR_factor_ref 0.0863
_reflns_number_gt 4770
_reflns_number_total 5927
_reflns_threshold_expression >2sigma(I)
_cod_data_source_file c7dt00279c2.cif
_cod_data_source_block ALE235
_cod_depositor_comments 'Adding full bibliography for 7042078--7042085.cif.'
_cod_original_formula_sum 'C38 H76 Cd2 N4 O2 Se2 Si4 '
_cod_database_code 7042082

loop_
_symmetry_equiv_pos_as_xyz
'x, y, z'
'-x, -y, -z'

loop_
_atom_site_label
_atom_site_type_symbol
_atom_site_fract_x
_atom_site_fract_y
_atom_site_fract_z
_atom_site_U_iso_or_equiv
_atom_site_adp_type
_atom_site_occupancy
_atom_site_symmetry_multiplicity
_atom_site_calc_flag
_atom_site_refinement_flags
Cd1 Cd 0.05268(2) 0.385825(18) 0.100992(19) 0.02697(8) Uani 1 1 d .
Se1 Se -0.03386(4) 0.53860(3) 0.23970(3) 0.02934(9) Uani 1 1 d .
Si1 Si 0.28693(11) 0.14910(8) 0.21958(8) 0.0386(2) Uani 1 1 d .
Si2 Si 0.00354(13) 0.12795(9) 0.16388(10) 0.0486(3) Uani 1 1 d .
O1 O -0.1655(2) 0.50902(18) 0.05394(18) 0.0297(5) Uani 1 1 d .
N1 N 0.1239(3) 0.2039(2) 0.1656(2) 0.0346(6) Uani 1 1 d .
N2 N -0.3214(3) 0.7213(2) 0.4059(2) 0.0348(7) Uani 1 1 d .
C1 C -0.2887(3) 0.5560(3) 0.1399(3) 0.0362(8) Uani 1 1 d .
C2 C -0.3493(4) 0.4582(3) 0.2290(3) 0.0457(9) Uani 1 1 d .
H2A H -0.3962 0.4216 0.1975 0.069 Uiso 1 1 calc R
H2B H -0.4304 0.4903 0.2898 0.069 Uiso 1 1 calc R
H2C H -0.2602 0.3997 0.257 0.069 Uiso 1 1 calc R
C3 C -0.4262(4) 0.6447(4) 0.0902(3) 0.0551(11) Uani 1 1 d .
H3A H -0.3856 0.7059 0.0306 0.083 Uiso 1 1 calc R
H3B H -0.5102 0.68 0.148 0.083 Uiso 1 1 calc R
H3C H -0.4701 0.6044 0.0602 0.083 Uiso 1 1 calc R
C4 C -0.2284(4) 0.6238(3) 0.1873(3) 0.0375(8) Uani 1 1 d .
H4A H -0.3146 0.6509 0.2499 0.045 Uiso 1 1 calc R
H4B H -0.2082 0.6942 0.1295 0.045 Uiso 1 1 calc R
C5 C -0.1141(3) 0.4573(3) 0.3903(3) 0.0251(7) Uani 1 1 d .
C6 C -0.0931(3) 0.3372(3) 0.4129(3) 0.0285(7) Uani 1 1 d .
H6 H -0.0469 0.2983 0.3539 0.034 Uiso 1 1 calc R
C7 C -0.1386(4) 0.2740(3) 0.5202(3) 0.0340(8) Uani 1 1 d .
H7 H -0.1223 0.192 0.5352 0.041 Uiso 1 1 calc R
C8 C -0.2083(3) 0.3317(3) 0.6057(3) 0.0381(8) Uani 1 1 d .
H8 H -0.2421 0.2894 0.6795 0.046 Uiso 1 1 calc R
C9 C -0.2287(3) 0.4502(3) 0.5838(3) 0.0344(8) Uani 1 1 d .
H9 H -0.2763 0.4885 0.6432 0.041 Uiso 1 1 calc R
C10 C -0.1812(3) 0.5154(3) 0.4767(3) 0.0266(7) Uani 1 1 d .
C11 C -0.1948(4) 0.6431(3) 0.4575(3) 0.0340(8) Uani 1 1 d .
H11A H -0.2134 0.6606 0.5295 0.041 Uiso 1 1 calc R
H11B H -0.092 0.6585 0.4101 0.041 Uiso 1 1 calc R
C12 C -0.3040(5) 0.8405(3) 0.3689(4) 0.0565(11) Uani 1 1 d .
H12A H -0.3183 0.8692 0.4333 0.085 Uiso 1 1 calc R
H12B H -0.3847 0.8916 0.3287 0.085 Uiso 1 1 calc R
H12C H -0.1972 0.8403 0.3198 0.085 Uiso 1 1 calc R
C13 C -0.4780(4) 0.7201(3) 0.4798(4) 0.0520(11) Uani 1 1 d .
H13A H -0.4907 0.6409 0.5011 0.078 Uiso 1 1 calc R
H13B H -0.5602 0.7743 0.4421 0.078 Uiso 1 1 calc R
H13C H -0.4891 0.7442 0.5463 0.078 Uiso 1 1 calc R
C14 C 0.3523(4) 0.2701(3) 0.2281(3) 0.0450(9) Uani 1 1 d .
H14A H 0.3748 0.322 0.1544 0.067 Uiso 1 1 calc R
H14B H 0.4489 0.2371 0.2554 0.067 Uiso 1 1 calc R
H14C H 0.2673 0.3146 0.2791 0.067 Uiso 1 1 calc R
C15 C 0.2442(5) 0.0556(3) 0.3640(3) 0.0621(12) Uani 1 1 d .
H15A H 0.1537 0.1008 0.4116 0.093 Uiso 1 1 calc R
H15B H 0.3385 0.0301 0.3931 0.093 Uiso 1 1 calc R
H15C H 0.2182 -0.013 0.3626 0.093 Uiso 1 1 calc R
C16 C 0.4648(5) 0.0570(4) 0.1354(4) 0.0622(12) Uani 1 1 d .
H16A H 0.4442 -0.017 0.1432 0.093 Uiso 1 1 calc R
H16B H 0.5591 0.041 0.162 0.093 Uiso 1 1 calc R
H16C H 0.4839 0.0989 0.0573 0.093 Uiso 1 1 calc R
C17 C 0.1191(6) -0.0240(4) 0.1451(5) 0.0839(17) Uani 1 1 d .
H17A H 0.191 -0.0194 0.0706 0.126 Uiso 1 1 calc R
H17B H 0.0447 -0.0681 0.1547 0.126 Uiso 1 1 calc R
H17C H 0.1817 -0.0635 0.2003 0.126 Uiso 1 1 calc R
C18 C -0.0979(5) 0.2068(4) 0.0491(4) 0.0724(14) Uani 1 1 d .
H18A H -0.1477 0.2889 0.0527 0.109 Uiso 1 1 calc R
H18B H -0.1801 0.1704 0.0566 0.109 Uiso 1 1 calc R
H18C H -0.0192 0.2026 -0.0222 0.109 Uiso 1 1 calc R
C19 C -0.1584(5) 0.1105(3) 0.2962(4) 0.0602(12) Uani 1 1 d .
H19A H -0.1102 0.0616 0.3575 0.09 Uiso 1 1 calc R
H19B H -0.2299 0.0733 0.2885 0.09 Uiso 1 1 calc R
H19C H -0.2194 0.1875 0.3113 0.09 Uiso 1 1 calc R

loop_
_atom_site_aniso_label
_atom_site_aniso_U_11
_atom_site_aniso_U_22
_atom_site_aniso_U_33
_atom_site_aniso_U_23
_atom_site_aniso_U_13
_atom_site_aniso_U_12
Cd1 0.02736(12) 0.02804(14) 0.02207(14) -0.00287(10) -0.00454(10) -0.00786(10)
Se1 0.03317(17) 0.02643(19) 0.0262(2) -0.00475(14) -0.00476(14) -0.00938(14)
Si1 0.0426(5) 0.0311(5) 0.0269(6) -0.0064(4) -0.0047(4) 0.0035(4)
Si2 0.0642(7) 0.0404(6) 0.0453(7) -0.0182(5) 0.0029(6) -0.0276(5)
O1 0.0243(10) 0.0388(13) 0.0212(12) -0.0039(10) -0.0017(9) -0.0095(9)
N1 0.0418(15) 0.0275(15) 0.0287(17) -0.0050(12) -0.0036(13) -0.0091(12)
N2 0.0322(14) 0.0280(15) 0.0424(19) -0.0080(13) -0.0109(13) -0.0051(12)
C1 0.0229(15) 0.047(2) 0.027(2) -0.0014(16) -0.0041(14) -0.0049(14)
C2 0.0318(17) 0.069(3) 0.031(2) -0.0034(19) -0.0005(16) -0.0221(18)
C3 0.0331(18) 0.079(3) 0.028(2) -0.004(2) -0.0042(16) 0.0034(19)
C4 0.0405(18) 0.0318(19) 0.025(2) -0.0023(15) -0.0062(16) 0.0016(15)
C5 0.0255(14) 0.0286(17) 0.0204(17) -0.0054(13) -0.0066(13) -0.0059(12)
C6 0.0264(15) 0.0299(17) 0.0280(19) -0.0073(14) -0.0051(14) -0.0077(13)
C7 0.0303(16) 0.0289(18) 0.036(2) 0.0011(15) -0.0070(15) -0.0090(14)
C8 0.0246(15) 0.047(2) 0.030(2) -0.0017(16) -0.0006(15) -0.0087(15)
C9 0.0261(15) 0.047(2) 0.028(2) -0.0151(16) -0.0045(14) -0.0039(15)
C10 0.0186(13) 0.0285(17) 0.0323(19) -0.0111(14) -0.0101(13) 0.0014(12)
C11 0.0284(16) 0.0354(19) 0.042(2) -0.0191(16) -0.0111(15) -0.0016(14)
C12 0.057(2) 0.038(2) 0.073(3) -0.005(2) -0.020(2) -0.0138(18)
C13 0.0269(17) 0.046(2) 0.069(3) -0.010(2) -0.0090(19) -0.0004(16)
C14 0.0372(18) 0.059(2) 0.036(2) -0.0120(19) -0.0128(17) -0.0061(17)
C15 0.067(3) 0.042(2) 0.038(3) 0.0018(19) -0.005(2) 0.012(2)
C16 0.060(3) 0.054(3) 0.043(3) -0.015(2) -0.004(2) 0.014(2)
C17 0.105(4) 0.051(3) 0.095(4) -0.042(3) 0.015(3) -0.035(3)
C18 0.087(3) 0.102(4) 0.060(3) -0.030(3) -0.011(3) -0.061(3)
C19 0.068(3) 0.049(2) 0.066(3) -0.022(2) 0.007(2) -0.034(2)

loop_
_atom_type_symbol
_atom_type_description
_atom_type_scat_dispersion_real
_atom_type_scat_dispersion_imag
_atom_type_scat_source
C C 0.0033 0.0016 'International Tables Vol C Tables 4.2.6.8 and 6.1.1.4'
H H 0 0 'International Tables Vol C Tables 4.2.6.8 and 6.1.1.4'
N N 0.0061 0.0033 'International Tables Vol C Tables 4.2.6.8 and 6.1.1.4'
O O 0.0106 0.006 'International Tables Vol C Tables 4.2.6.8 and 6.1.1.4'
Si Si 0.0817 0.0704 'International Tables Vol C Tables 4.2.6.8 and 6.1.1.4'
Se Se -0.0929 2.2259 'International Tables Vol C Tables 4.2.6.8 and 6.1.1.4'
Cd Cd -0.8075 1.2024 'International Tables Vol C Tables 4.2.6.8 and 6.1.1.4'

loop_
_geom_angle_atom_site_label_1
_geom_angle_atom_site_label_2
_geom_angle_atom_site_label_3
_geom_angle
_geom_angle_site_symmetry_1
_geom_angle_site_symmetry_3
N1 Cd1 O1 128.64(9) . 2_565
N1 Cd1 O1 134.25(9) . .
O1 Cd1 O1 81.40(8) 2_565 .
N1 Cd1 Se1 119.55(8) . .
O1 Cd1 Se1 99.34(6) 2_565 .
O1 Cd1 Se1 79.73(6) . .
N1 Cd1 Cd1 150.72(8) . 2_565
O1 Cd1 Cd1 40.95(5) 2_565 2_565
O1 Cd1 Cd1 40.45(5) . 2_565
Se1 Cd1 Cd1 89.332(14) . 2_565
C5 Se1 C4 103.37(13) . .
C5 Se1 Cd1 108.06(9) . .
C4 Se1 Cd1 89.94(10) . .
N1 Si1 C14 110.74(14) . .
N1 Si1 C15 112.34(18) . .
C14 Si1 C15 106.5(2) . .
N1 Si1 C16 113.51(18) . .
C14 Si1 C16 106.8(2) . .
C15 Si1 C16 106.55(18) . .
N1 Si2 C18 110.12(16) . .
N1 Si2 C17 111.92(18) . .
C18 Si2 C17 108.7(2) . .
N1 Si2 C19 112.60(16) . .
C18 Si2 C19 106.9(2) . .
C17 Si2 C19 106.4(2) . .
C1 O1 Cd1 124.39(19) . 2_565
C1 O1 Cd1 116.19(18) . .
Cd1 O1 Cd1 98.60(8) 2_565 .
Si2 N1 Si1 127.13(16) . .
Si2 N1 Cd1 115.08(15) . .
Si1 N1 Cd1 117.71(14) . .
C11 N2 C13 111.9(3) . .
C11 N2 C12 110.0(3) . .
C13 N2 C12 110.0(3) . .
O1 C1 C2 109.6(3) . .
O1 C1 C4 110.4(2) . .
C2 C1 C4 111.6(3) . .
O1 C1 C3 108.6(3) . .
C2 C1 C3 109.8(3) . .
C4 C1 C3 106.8(3) . .
C1 C2 H2A 109.5 . .
C1 C2 H2B 109.5 . .
H2A C2 H2B 109.5 . .
C1 C2 H2C 109.5 . .
H2A C2 H2C 109.5 . .
H2B C2 H2C 109.5 . .
C1 C3 H3A 109.5 . .
C1 C3 H3B 109.5 . .
H3A C3 H3B 109.5 . .
C1 C3 H3C 109.5 . .
H3A C3 H3C 109.5 . .
H3B C3 H3C 109.5 . .
C1 C4 Se1 116.3(2) . .
C1 C4 H4A 108.2 . .
Se1 C4 H4A 108.2 . .
C1 C4 H4B 108.2 . .
Se1 C4 H4B 108.2 . .
H4A C4 H4B 107.4 . .
C6 C5 C10 120.1(3) . .
C6 C5 Se1 118.7(2) . .
C10 C5 Se1 121.1(2) . .
C7 C6 C5 120.8(3) . .
C7 C6 H6 119.6 . .
C5 C6 H6 119.6 . .
C6 C7 C8 119.3(3) . .
C6 C7 H7 120.3 . .
C8 C7 H7 120.3 . .
C9 C8 C7 120.1(3) . .
C9 C8 H8 120 . .
C7 C8 H8 120 . .
C8 C9 C10 121.7(3) . .
C8 C9 H9 119.1 . .
C10 C9 H9 119.1 . .
C9 C10 C5 118.0(3) . .
C9 C10 C11 119.9(3) . .
C5 C10 C11 122.0(3) . .
N2 C11 C10 114.0(2) . .
N2 C11 H11A 108.7 . .
C10 C11 H11A 108.7 . .
N2 C11 H11B 108.7 . .
C10 C11 H11B 108.7 . .
H11A C11 H11B 107.6 . .
N2 C12 H12A 109.5 . .
N2 C12 H12B 109.5 . .
H12A C12 H12B 109.5 . .
N2 C12 H12C 109.5 . .
H12A C12 H12C 109.5 . .
H12B C12 H12C 109.5 . .
N2 C13 H13A 109.5 . .
N2 C13 H13B 109.5 . .
H13A C13 H13B 109.5 . .
N2 C13 H13C 109.5 . .
H13A C13 H13C 109.5 . .
H13B C13 H13C 109.5 . .
Si1 C14 H14A 109.5 . .
Si1 C14 H14B 109.5 . .
H14A C14 H14B 109.5 . .
Si1 C14 H14C 109.5 . .
H14A C14 H14C 109.5 . .
H14B C14 H14C 109.5 . .
Si1 C15 H15A 109.5 . .
Si1 C15 H15B 109.5 . .
H15A C15 H15B 109.5 . .
Si1 C15 H15C 109.5 . .
H15A C15 H15C 109.5 . .
H15B C15 H15C 109.5 . .
Si1 C16 H16A 109.5 . .
Si1 C16 H16B 109.5 . .
H16A C16 H16B 109.5 . .
Si1 C16 H16C 109.5 . .
H16A C16 H16C 109.5 . .
H16B C16 H16C 109.5 . .
Si2 C17 H17A 109.5 . .
Si2 C17 H17B 109.5 . .
H17A C17 H17B 109.5 . .
Si2 C17 H17C 109.5 . .
H17A C17 H17C 109.5 . .
H17B C17 H17C 109.5 . .
Si2 C18 H18A 109.5 . .
Si2 C18 H18B 109.5 . .
H18A C18 H18B 109.5 . .
Si2 C18 H18C 109.5 . .
H18A C18 H18C 109.5 . .
H18B C18 H18C 109.5 . .
Si2 C19 H19A 109.5 . .
Si2 C19 H19B 109.5 . .
H19A C19 H19B 109.5 . .
Si2 C19 H19C 109.5 . .
H19A C19 H19C 109.5 . .
H19B C19 H19C 109.5 . .

loop_
_geom_bond_atom_site_label_1
_geom_bond_atom_site_label_2
_geom_bond_distance
_geom_bond_site_symmetry_2
Cd1 N1 2.108(3) .
Cd1 O1 2.187(2) 2_565
Cd1 O1 2.209(2) .
Cd1 Se1 2.8086(4) .
Cd1 Cd1 3.3332(5) 2_565
Se1 C5 1.939(3) .
Se1 C4 1.966(3) .
Si1 N1 1.712(3) .
Si1 C14 1.869(4) .
Si1 C15 1.879(4) .
Si1 C16 1.881(4) .
Si2 N1 1.711(3) .
Si2 C18 1.868(5) .
Si2 C17 1.882(4) .
Si2 C19 1.884(4) .
O1 C1 1.422(4) .
O1 Cd1 2.187(2) 2_565
N2 C11 1.448(4) .
N2 C13 1.449(4) .
N2 C12 1.465(4) .
C1 C2 1.518(4) .
C1 C4 1.531(5) .
C1 C3 1.544(4) .
C2 H2A 0.98 .
C2 H2B 0.98 .
C2 H2C 0.98 .
C3 H3A 0.98 .
C3 H3B 0.98 .
C3 H3C 0.98 .
C4 H4A 0.99 .
C4 H4B 0.99 .
C5 C6 1.394(4) .
C5 C10 1.401(4) .
C6 C7 1.383(4) .
C6 H6 0.95 .
C7 C8 1.387(5) .
C7 H7 0.95 .
C8 C9 1.378(5) .
C8 H8 0.95 .
C9 C10 1.393(5) .
C9 H9 0.95 .
C10 C11 1.507(4) .
C11 H11A 0.99 .
C11 H11B 0.99 .
C12 H12A 0.98 .
C12 H12B 0.98 .
C12 H12C 0.98 .
C13 H13A 0.98 .
C13 H13B 0.98 .
C13 H13C 0.98 .
C14 H14A 0.98 .
C14 H14B 0.98 .
C14 H14C 0.98 .
C15 H15A 0.98 .
C15 H15B 0.98 .
C15 H15C 0.98 .
C16 H16A 0.98 .
C16 H16B 0.98 .
C16 H16C 0.98 .
C17 H17A 0.98 .
C17 H17B 0.98 .
C17 H17C 0.98 .
C18 H18A 0.98 .
C18 H18B 0.98 .
C18 H18C 0.98 .
C19 H19A 0.98 .
C19 H19B 0.98 .
C19 H19C 0.98 .

loop_
_geom_torsion_atom_site_label_1
_geom_torsion_atom_site_label_2
_geom_torsion_atom_site_label_3
_geom_torsion_atom_site_label_4
_geom_torsion
_geom_torsion_site_symmetry_1
_geom_torsion_site_symmetry_4
N1 Cd1 Se1 C5 -27.57(12) . .
O1 Cd1 Se1 C5 -172.73(10) 2_565 .
O1 Cd1 Se1 C5 107.87(10) . .
Cd1 Cd1 Se1 C5 147.40(9) 2_565 .
N1 Cd1 Se1 C4 -131.63(13) . .
O1 Cd1 Se1 C4 83.21(12) 2_565 .
O1 Cd1 Se1 C4 3.81(11) . .
Cd1 Cd1 Se1 C4 43.34(10) 2_565 .
N1 Cd1 O1 C1 87.4(2) . .
O1 Cd1 O1 C1 -135.3(2) 2_565 .
Se1 Cd1 O1 C1 -34.12(19) . .
Cd1 Cd1 O1 C1 -135.3(2) 2_565 .
N1 Cd1 O1 Cd1 -137.25(11) . 2_565
O1 Cd1 O1 Cd1 0 2_565 2_565
Se1 Cd1 O1 Cd1 101.20(7) . 2_565
C18 Si2 N1 Si1 -156.1(2) . .
C17 Si2 N1 Si1 -35.1(3) . .
C19 Si2 N1 Si1 84.7(3) . .
C18 Si2 N1 Cd1 27.3(2) . .
C17 Si2 N1 Cd1 148.4(2) . .
C19 Si2 N1 Cd1 -91.9(2) . .
C14 Si1 N1 Si2 -168.1(2) . .
C15 Si1 N1 Si2 -49.1(3) . .
C16 Si1 N1 Si2 71.8(3) . .
C14 Si1 N1 Cd1 8.4(2) . .
C15 Si1 N1 Cd1 127.34(18) . .
C16 Si1 N1 Cd1 -111.7(2) . .
O1 Cd1 N1 Si2 -109.10(15) 2_565 .
O1 Cd1 N1 Si2 11.7(2) . .
Se1 Cd1 N1 Si2 117.11(13) . .
Cd1 Cd1 N1 Si2 -52.6(2) 2_565 .
O1 Cd1 N1 Si1 74.02(19) 2_565 .
O1 Cd1 N1 Si1 -165.22(11) . .
Se1 Cd1 N1 Si1 -59.78(17) . .
Cd1 Cd1 N1 Si1 130.55(13) 2_565 .
Cd1 O1 C1 C2 174.22(19) 2_565 .
Cd1 O1 C1 C2 -63.2(3) . .
Cd1 O1 C1 C4 -62.5(3) 2_565 .
Cd1 O1 C1 C4 60.1(3) . .
Cd1 O1 C1 C3 54.3(3) 2_565 .
Cd1 O1 C1 C3 176.9(2) . .
O1 C1 C4 Se1 -54.4(3) . .
C2 C1 C4 Se1 67.7(3) . .
C3 C1 C4 Se1 -172.3(2) . .
C5 Se1 C4 C1 -85.3(3) . .
Cd1 Se1 C4 C1 23.2(2) . .
C4 Se1 C5 C6 105.5(2) . .
Cd1 Se1 C5 C6 11.1(2) . .
C4 Se1 C5 C10 -79.3(2) . .
Cd1 Se1 C5 C10 -173.7(2) . .
C10 C5 C6 C7 0.4(4) . .
Se1 C5 C6 C7 175.6(2) . .
C5 C6 C7 C8 1.1(4) . .
C6 C7 C8 C9 -1.4(4) . .
C7 C8 C9 C10 0.2(5) . .
C8 C9 C10 C5 1.3(4) . .
C8 C9 C10 C11 -175.6(3) . .
C6 C5 C10 C9 -1.5(4) . .
Se1 C5 C10 C9 -176.6(2) . .
C6 C5 C10 C11 175.3(2) . .
Se1 C5 C10 C11 0.2(4) . .
C13 N2 C11 C10 69.6(4) . .
C12 N2 C11 C10 -167.8(3) . .
C9 C10 C11 N2 -107.7(3) . .
C5 C10 C11 N2 75.6(4) . .
